data_4063967
loop_
_publ_author_name
'Takemoto, Shin'
'Honma, Takashi'
'Matsuzaka, Hiroyuki'

_publ_section_title
;
 Dinuclear Cp*Co Amido and Alkoxo Complexes: Synthesis, Structures, and
 Reactivity
;
_journal_issue 5
_journal_name_full Organometallics
_journal_page_first 1013
_journal_paper_doi 10.1021/om101065z
_journal_volume 30
_journal_year 2011
_chemical_formula_sum 'C34 H44 Co2 O2'
_chemical_formula_weight 602.55
_chemical_name_systematic
; 
 ? 
;
_space_group_IT_number 2
_symmetry_cell_setting triclinic
_symmetry_space_group_name_Hall '-P 1'
_symmetry_space_group_name_H-M 'P -1'
_atom_sites_solution_hydrogens geom
_atom_sites_solution_primary direct
_atom_sites_solution_secondary difmap
_audit_creation_method SHELXL-97
_cell_angle_alpha 89.64(2)
_cell_angle_beta 83.19(2)
_cell_angle_gamma 68.685(18)
_cell_formula_units_Z 2
_cell_length_a 8.641(5)
_cell_length_b 11.111(6)
_cell_length_c 17.681(9)
_cell_measurement_temperature 296(2)
_cell_volume 1569.0(15)
_computing_cell_refinement 'rigaku process auto'
_computing_data_collection 'rigaku process auto'
_computing_data_reduction 'rigaku process auto'
_computing_structure_refinement 'SHELXL-97 (Sheldrick, 1997)'
_computing_structure_solution 'SHELXS-97 (Sheldrick, 1990)'
_diffrn_ambient_temperature 296(2)
_diffrn_measured_fraction_theta_full 0.989
_diffrn_measured_fraction_theta_max 0.989
_diffrn_measurement_device_type 'rigaku r-axis rapid'
_diffrn_radiation_monochromator graphite
_diffrn_radiation_source 'fine-focus sealed tube'
_diffrn_radiation_type MoK\a
_diffrn_radiation_wavelength 0.71075
_diffrn_reflns_av_R_equivalents 0.0331
_diffrn_reflns_av_sigmaI/netI 0.0477
_diffrn_reflns_limit_h_max 11
_diffrn_reflns_limit_h_min -11
_diffrn_reflns_limit_k_max 14
_diffrn_reflns_limit_k_min -14
_diffrn_reflns_limit_l_max 22
_diffrn_reflns_limit_l_min -22
_diffrn_reflns_number 15492
_diffrn_reflns_theta_full 27.48
_diffrn_reflns_theta_max 27.48
_diffrn_reflns_theta_min 3.10
_exptl_absorpt_coefficient_mu 1.084
_exptl_absorpt_correction_T_max 0.8124
_exptl_absorpt_correction_T_min 0.5624
_exptl_absorpt_correction_type empirical
_exptl_absorpt_process_details abscor
_exptl_crystal_colour 'dark brown'
_exptl_crystal_density_diffrn 1.276
_exptl_crystal_density_method 'not measured'
_exptl_crystal_description block
_exptl_crystal_F_000 636
_exptl_crystal_size_max 0.60
_exptl_crystal_size_mid 0.30
_exptl_crystal_size_min 0.20
_refine_diff_density_max 0.401
_refine_diff_density_min -0.296
_refine_diff_density_rms 0.075
_refine_ls_extinction_method none
_refine_ls_goodness_of_fit_ref 1.027
_refine_ls_hydrogen_treatment constr
_refine_ls_matrix_type full
_refine_ls_number_parameters 343
_refine_ls_number_reflns 7116
_refine_ls_number_restraints 0
_refine_ls_restrained_S_all 1.027
_refine_ls_R_factor_all 0.0761
_refine_ls_R_factor_gt 0.0461
_refine_ls_shift/su_max 0.000
_refine_ls_shift/su_mean 0.000
_refine_ls_structure_factor_coef Fsqd
_refine_ls_weighting_details 'calc w=1/[\s^2^(Fo^2^)+(0.0773P)^2^+0.0000P] where P=(Fo^2^+2Fc^2^)/3'
_refine_ls_weighting_scheme calc
_refine_ls_wR_factor_gt 0.1220
_refine_ls_wR_factor_ref 0.1365
_reflns_number_gt 4870
_reflns_number_total 7116
_reflns_threshold_expression >2sigma(I)
_cod_data_source_file om101065z_si_001.cif
_cod_data_source_block 4
_cod_depositor_comments
;
The following automatic conversions were performed:
'_atom_site_symetry_multiplicity' tag replaced with
'_atom_site_symmetry_multiplicity'.

Automatic conversion script
Id: cif_correct_tags 1440 2010-10-19 06:21:57Z saulius 
;
_cod_original_cell_volume 1568.9(15)
_cod_original_sg_symbol_H-M P-1
_cod_database_code 4063967

loop_
_symmetry_equiv_pos_as_xyz
'x, y, z'
'-x, -y, -z'

loop_
_atom_site_label
_atom_site_type_symbol
_atom_site_fract_x
_atom_site_fract_y
_atom_site_fract_z
_atom_site_U_iso_or_equiv
_atom_site_adp_type
_atom_site_occupancy
_atom_site_symmetry_multiplicity
_atom_site_calc_flag
_atom_site_refinement_flags
Co1 Co 0.07316(4) 0.38246(4) 0.207395(19) 0.04249(13) Uani 1 1 d .
Co2 Co 0.13623(5) 0.19281(4) 0.333076(19) 0.04334(13) Uani 1 1 d .
O1 O 0.2239(3) 0.2144(2) 0.23067(11) 0.0549(6) Uani 1 1 d .
O2 O 0.0074(2) 0.3682(2) 0.31344(11) 0.0497(5) Uani 1 1 d .
C1 C 0.3386(4) 0.1197(4) 0.18027(19) 0.0669(10) Uani 1 1 d .
H1A H 0.4263 0.0639 0.2080 0.080 Uiso 1 1 calc R
H1B H 0.3899 0.1611 0.1419 0.080 Uiso 1 1 calc R
C2 C -0.1331(4) 0.4526(3) 0.35882(16) 0.0502(7) Uani 1 1 d .
H2A H -0.1441 0.5407 0.3474 0.060 Uiso 1 1 calc R
H2B H -0.1147 0.4404 0.4118 0.060 Uiso 1 1 calc R
C3 C 0.2647(6) 0.0376(4) 0.14084(19) 0.0723(11) Uani 1 1 d .
C4 C 0.3659(8) -0.0640(5) 0.0907(3) 0.117(2) Uani 1 1 d .
H4 H 0.4797 -0.0794 0.0805 0.140 Uiso 1 1 calc R
C5 C 0.3008(14) -0.1419(7) 0.0559(4) 0.167(3) Uani 1 1 d .
H5 H 0.3711 -0.2117 0.0244 0.200 Uiso 1 1 calc R
C6 C 0.1313(12) -0.1164(7) 0.0679(4) 0.135(2) Uani 1 1 d .
H6 H 0.0872 -0.1673 0.0426 0.162 Uiso 1 1 calc R
C7 C 0.0281(9) -0.0181(6) 0.1159(3) 0.1121(17) Uani 1 1 d .
H7 H -0.0863 -0.0012 0.1243 0.134 Uiso 1 1 calc R
C8 C 0.0979(6) 0.0575(4) 0.1527(2) 0.0823(12) Uani 1 1 d .
H8 H 0.0279 0.1240 0.1866 0.099 Uiso 1 1 calc R
C9 C -0.2954(4) 0.4363(3) 0.34880(16) 0.0494(7) Uani 1 1 d .
C10 C -0.3035(4) 0.3458(3) 0.29880(17) 0.0581(8) Uani 1 1 d .
H10 H -0.2063 0.2920 0.2696 0.070 Uiso 1 1 calc R
C11 C -0.4547(5) 0.3335(4) 0.2912(2) 0.0719(10) Uani 1 1 d .
H11 H -0.4583 0.2718 0.2568 0.086 Uiso 1 1 calc R
C12 C -0.5988(5) 0.4113(5) 0.3337(3) 0.0857(13) Uani 1 1 d .
H12 H -0.7002 0.4025 0.3289 0.103 Uiso 1 1 calc R
C13 C -0.5912(5) 0.5015(5) 0.3828(3) 0.0929(14) Uani 1 1 d .
H13 H -0.6893 0.5552 0.4114 0.112 Uiso 1 1 calc R
C14 C -0.4432(5) 0.5160(4) 0.3915(2) 0.0709(10) Uani 1 1 d .
H14 H -0.4415 0.5786 0.4258 0.085 Uiso 1 1 calc R
C15 C -0.0673(4) 0.4484(3) 0.11436(17) 0.0568(8) Uani 1 1 d .
C16 C 0.1058(4) 0.4015(3) 0.08989(16) 0.0550(8) Uani 1 1 d .
C17 C 0.1790(4) 0.4768(4) 0.12679(18) 0.0604(9) Uani 1 1 d .
C18 C 0.0514(5) 0.5685(3) 0.17653(19) 0.0671(10) Uani 1 1 d .
C19 C -0.0999(4) 0.5477(3) 0.16849(19) 0.0616(9) Uani 1 1 d .
C20 C -0.1916(6) 0.4006(5) 0.0865(2) 0.0910(14) Uani 1 1 d .
H20A H -0.2031 0.4229 0.0343 0.137 Uiso 1 1 calc R
H20B H -0.2979 0.4397 0.1172 0.137 Uiso 1 1 calc R
H20C H -0.1538 0.3083 0.0899 0.137 Uiso 1 1 calc R
C21 C 0.1909(6) 0.3017(4) 0.02740(19) 0.0836(13) Uani 1 1 d .
H21A H 0.1747 0.2228 0.0406 0.125 Uiso 1 1 calc R
H21B H 0.3085 0.2864 0.0203 0.125 Uiso 1 1 calc R
H21C H 0.1444 0.3316 -0.0190 0.125 Uiso 1 1 calc R
C22 C 0.3630(5) 0.4605(6) 0.1125(3) 0.0998(17) Uani 1 1 d .
H22A H 0.4314 0.3720 0.1190 0.150 Uiso 1 1 calc R
H22B H 0.3854 0.5153 0.1480 0.150 Uiso 1 1 calc R
H22C H 0.3883 0.4838 0.0614 0.150 Uiso 1 1 calc R
C23 C 0.0723(9) 0.6665(5) 0.2274(3) 0.122(2) Uani 1 1 d .
H23A H -0.0215 0.7464 0.2275 0.183 Uiso 1 1 calc R
H23B H 0.1736 0.6802 0.2093 0.183 Uiso 1 1 calc R
H23C H 0.0782 0.6360 0.2783 0.183 Uiso 1 1 calc R
C24 C -0.2721(6) 0.6330(5) 0.2039(3) 0.107(2) Uani 1 1 d .
H24A H -0.3248 0.6951 0.1680 0.161 Uiso 1 1 calc R
H24B H -0.2633 0.6774 0.2487 0.161 Uiso 1 1 calc R
H24C H -0.3380 0.5810 0.2176 0.161 Uiso 1 1 calc R
C25 C 0.0269(4) 0.1419(3) 0.43289(17) 0.0558(8) Uani 1 1 d .
C26 C 0.0717(4) 0.0390(3) 0.38083(18) 0.0571(8) Uani 1 1 d .
C27 C 0.2453(5) -0.0001(3) 0.35922(19) 0.0630(9) Uani 1 1 d .
C28 C 0.3085(4) 0.0771(4) 0.4020(2) 0.0728(12) Uani 1 1 d .
C29 C 0.1720(5) 0.1666(4) 0.44759(17) 0.0634(9) Uani 1 1 d .
C30 C -0.1474(5) 0.2056(4) 0.4750(2) 0.0912(15) Uani 1 1 d .
H30A H -0.2257 0.2398 0.4390 0.137 Uiso 1 1 calc R
H30B H -0.1497 0.2746 0.5082 0.137 Uiso 1 1 calc R
H30C H -0.1772 0.1429 0.5047 0.137 Uiso 1 1 calc R
C31 C -0.0428(6) -0.0208(5) 0.3533(3) 0.0888(13) Uani 1 1 d .
H31A H -0.0594 -0.0810 0.3896 0.133 Uiso 1 1 calc R
H31B H 0.0064 -0.0655 0.3050 0.133 Uiso 1 1 calc R
H31C H -0.1487 0.0456 0.3477 0.133 Uiso 1 1 calc R
C32 C 0.3472(7) -0.1169(4) 0.3089(3) 0.1037(18) Uani 1 1 d .
H32A H 0.3666 -0.1933 0.3379 0.156 Uiso 1 1 calc R
H32B H 0.4525 -0.1107 0.2896 0.156 Uiso 1 1 calc R
H32C H 0.2877 -0.1215 0.2672 0.156 Uiso 1 1 calc R
C33 C 0.4914(6) 0.0601(6) 0.3964(4) 0.131(3) Uani 1 1 d .
H33A H 0.5017 0.1333 0.4208 0.197 Uiso 1 1 calc R
H33B H 0.5374 0.0533 0.3438 0.197 Uiso 1 1 calc R
H33C H 0.5512 -0.0171 0.4212 0.197 Uiso 1 1 calc R
C34 C 0.1742(8) 0.2685(5) 0.5020(2) 0.113(2) Uani 1 1 d .
H34A H 0.1767 0.2368 0.5526 0.170 Uiso 1 1 calc R
H34B H 0.0755 0.3444 0.5006 0.170 Uiso 1 1 calc R
H34C H 0.2717 0.2895 0.4876 0.170 Uiso 1 1 calc R

loop_
_atom_site_aniso_label
_atom_site_aniso_U_11
_atom_site_aniso_U_22
_atom_site_aniso_U_33
_atom_site_aniso_U_23
_atom_site_aniso_U_13
_atom_site_aniso_U_12
Co1 0.0470(2) 0.0404(2) 0.0409(2) 0.00856(15) -0.00849(15) -0.01615(17)
Co2 0.0491(2) 0.0408(2) 0.0399(2) 0.00840(15) -0.00826(15) -0.01551(18)
O1 0.0611(12) 0.0439(12) 0.0467(10) 0.0086(9) -0.0025(9) -0.0053(10)
O2 0.0524(11) 0.0434(11) 0.0459(10) 0.0048(8) -0.0033(8) -0.0095(9)
C1 0.064(2) 0.058(2) 0.0579(18) 0.0065(16) 0.0051(15) -0.0021(17)
C2 0.0577(17) 0.0427(17) 0.0455(14) -0.0010(12) -0.0062(12) -0.0128(14)
C3 0.092(3) 0.054(2) 0.0538(18) 0.0024(16) -0.0008(18) -0.009(2)
C4 0.139(5) 0.080(3) 0.097(3) -0.030(3) 0.024(3) -0.011(3)
C5 0.228(10) 0.106(5) 0.140(6) -0.067(4) 0.013(6) -0.040(6)
C6 0.208(8) 0.106(5) 0.100(4) -0.022(3) -0.020(5) -0.067(5)
C7 0.156(5) 0.096(4) 0.099(4) 0.003(3) -0.036(3) -0.059(4)
C8 0.110(3) 0.067(3) 0.068(2) -0.0008(19) -0.010(2) -0.030(2)
C9 0.0575(16) 0.0439(17) 0.0432(14) 0.0071(12) -0.0081(12) -0.0138(14)
C10 0.0667(19) 0.056(2) 0.0505(16) 0.0004(14) -0.0058(14) -0.0218(16)
C11 0.089(3) 0.076(3) 0.067(2) 0.0098(18) -0.0224(19) -0.045(2)
C12 0.065(2) 0.103(4) 0.099(3) 0.018(3) -0.020(2) -0.040(2)
C13 0.059(2) 0.099(4) 0.106(3) -0.016(3) 0.010(2) -0.016(2)
C14 0.064(2) 0.068(2) 0.070(2) -0.0148(17) 0.0022(16) -0.0134(18)
C15 0.0593(18) 0.067(2) 0.0496(16) 0.0197(15) -0.0183(13) -0.0267(16)
C16 0.0648(19) 0.0558(19) 0.0440(15) 0.0150(14) -0.0092(13) -0.0210(16)
C17 0.0614(18) 0.076(2) 0.0554(17) 0.0243(17) -0.0160(14) -0.0357(18)
C18 0.109(3) 0.0408(18) 0.0597(18) 0.0135(15) -0.0200(19) -0.0339(19)
C19 0.0610(19) 0.052(2) 0.0584(18) 0.0192(16) -0.0061(15) -0.0051(16)
C20 0.092(3) 0.127(4) 0.083(3) 0.038(3) -0.043(2) -0.063(3)
C21 0.113(3) 0.078(3) 0.0472(18) 0.0043(17) 0.0021(19) -0.023(2)
C22 0.076(3) 0.151(5) 0.099(3) 0.054(3) -0.024(2) -0.069(3)
C23 0.224(7) 0.070(3) 0.099(3) 0.014(3) -0.046(4) -0.079(4)
C24 0.094(3) 0.081(3) 0.092(3) 0.031(2) 0.010(2) 0.025(3)
C25 0.0662(19) 0.0535(19) 0.0472(15) 0.0171(14) -0.0081(14) -0.0211(16)
C26 0.073(2) 0.0512(19) 0.0544(16) 0.0181(15) -0.0137(15) -0.0291(16)
C27 0.070(2) 0.0496(19) 0.0591(18) 0.0169(15) -0.0066(16) -0.0099(17)
C28 0.0581(19) 0.087(3) 0.080(2) 0.051(2) -0.0285(17) -0.030(2)
C29 0.096(3) 0.061(2) 0.0452(15) 0.0172(15) -0.0251(16) -0.039(2)
C30 0.089(3) 0.090(3) 0.068(2) 0.024(2) 0.018(2) -0.010(2)
C31 0.116(3) 0.086(3) 0.094(3) 0.029(2) -0.034(3) -0.066(3)
C32 0.124(4) 0.051(2) 0.096(3) 0.015(2) 0.015(3) 0.007(2)
C33 0.071(3) 0.178(6) 0.171(5) 0.116(5) -0.060(3) -0.064(3)
C34 0.213(6) 0.103(4) 0.064(2) 0.022(2) -0.061(3) -0.091(4)

loop_
_atom_type_symbol
_atom_type_description
_atom_type_scat_dispersion_real
_atom_type_scat_dispersion_imag
_atom_type_scat_source
C C 0.0033 0.0016 'International Tables Vol C Tables 4.2.6.8 and 6.1.1.4'
H H 0.0000 0.0000 'International Tables Vol C Tables 4.2.6.8 and 6.1.1.4'
O O 0.0106 0.0060 'International Tables Vol C Tables 4.2.6.8 and 6.1.1.4'
Co Co 0.3494 0.9721 'International Tables Vol C Tables 4.2.6.8 and 6.1.1.4'

loop_
_geom_angle_atom_site_label_1
_geom_angle_atom_site_label_2
_geom_angle_atom_site_label_3
_geom_angle
O2 Co1 O1 76.24(9)
O2 Co1 C19 108.89(11)
O1 Co1 C19 170.54(14)
O2 Co1 C18 114.26(12)
O1 Co1 C18 145.61(14)
C19 Co1 C18 40.24(16)
O2 Co1 C16 170.92(11)
O1 Co1 C16 108.26(11)
C19 Co1 C16 65.57(13)
C18 Co1 C16 66.69(14)
O2 Co1 C17 146.13(13)
O1 Co1 C17 114.06(12)
C19 Co1 C17 66.34(14)
C18 Co1 C17 39.62(15)
C16 Co1 C17 39.86(14)
O2 Co1 C15 132.25(11)
O1 Co1 C15 132.14(13)
C19 Co1 C15 38.63(14)
C18 Co1 C15 66.45(15)
C16 Co1 C15 39.01(12)
C17 Co1 C15 66.13(13)
O2 Co2 O1 76.24(9)
O2 Co2 C25 108.72(11)
O1 Co2 C25 168.25(13)
O2 Co2 C27 172.27(12)
O1 Co2 C27 108.65(11)
C25 Co2 C27 65.34(13)
O2 Co2 C29 112.57(12)
O1 Co2 C29 148.65(13)
C25 Co2 C29 40.15(14)
C27 Co2 C29 66.53(15)
O2 Co2 C28 143.44(16)
O1 Co2 C28 116.61(13)
C25 Co2 C28 66.03(14)
C27 Co2 C28 40.19(16)
C29 Co2 C28 39.18(15)
O2 Co2 C26 133.19(12)
O1 Co2 C26 130.63(12)
C25 Co2 C26 38.44(13)
C27 Co2 C26 39.10(14)
C29 Co2 C26 66.36(14)
C28 Co2 C26 66.37(14)
C1 O1 Co1 127.77(19)
C1 O1 Co2 127.47(19)
Co1 O1 Co2 102.90(10)
C2 O2 Co2 127.13(17)
C2 O2 Co1 126.96(17)
Co2 O2 Co1 103.66(10)
O1 C1 C3 114.3(3)
O2 C2 C9 114.8(3)
C8 C3 C4 117.0(5)
C8 C3 C1 122.4(3)
C4 C3 C1 120.6(5)
C5 C4 C3 121.2(7)
C4 C5 C6 119.9(6)
C7 C6 C5 120.8(7)
C6 C7 C8 118.3(7)
C3 C8 C7 122.7(5)
C10 C9 C14 118.4(3)
C10 C9 C2 122.3(3)
C14 C9 C2 119.3(3)
C9 C10 C11 120.7(3)
C12 C11 C10 120.5(4)
C13 C12 C11 118.8(4)
C12 C13 C14 121.9(4)
C13 C14 C9 119.6(4)
C16 C15 C19 107.2(3)
C16 C15 C20 126.0(4)
C19 C15 C20 126.8(4)
C16 C15 Co1 68.79(17)
C19 C15 Co1 68.69(18)
C20 C15 Co1 128.1(2)
C15 C16 C17 108.7(3)
C15 C16 C21 124.5(4)
C17 C16 C21 126.3(3)
C15 C16 Co1 72.20(16)
C17 C16 Co1 70.04(17)
C21 C16 Co1 130.3(2)
C16 C17 C18 107.9(3)
C16 C17 C22 124.7(4)
C18 C17 C22 127.3(4)
C16 C17 Co1 70.10(17)
C18 C17 Co1 70.16(18)
C22 C17 Co1 126.2(2)
C19 C18 C17 106.4(3)
C19 C18 C23 127.3(4)
C17 C18 C23 126.3(5)
C19 C18 Co1 69.68(18)
C17 C18 Co1 70.22(19)
C23 C18 Co1 124.6(3)
C15 C19 C18 109.7(3)
C15 C19 C24 124.6(4)
C18 C19 C24 125.1(4)
C15 C19 Co1 72.68(18)
C18 C19 Co1 70.09(18)
C24 C19 Co1 130.7(2)
C26 C25 C29 110.1(3)
C26 C25 C30 123.8(4)
C29 C25 C30 125.7(4)
C26 C25 Co2 72.66(17)
C29 C25 Co2 70.37(17)
C30 C25 Co2 129.8(2)
C25 C26 C27 107.0(3)
C25 C26 C31 126.6(4)
C27 C26 C31 126.4(4)
C25 C26 Co2 68.90(18)
C27 C26 Co2 68.73(19)
C31 C26 Co2 128.0(2)
C26 C27 C28 108.6(3)
C26 C27 C32 124.2(4)
C28 C27 C32 126.5(4)
C26 C27 Co2 72.17(18)
C28 C27 Co2 70.35(19)
C32 C27 Co2 130.6(2)
C29 C28 C27 107.5(3)
C29 C28 C33 128.4(5)
C27 C28 C33 124.1(5)
C29 C28 Co2 70.29(18)
C27 C28 Co2 69.46(19)
C33 C28 Co2 125.7(2)
C28 C29 C25 106.7(3)
C28 C29 C34 127.6(4)
C25 C29 C34 125.7(4)
C28 C29 Co2 70.54(19)
C25 C29 Co2 69.48(17)
C34 C29 Co2 125.2(2)

loop_
_geom_bond_atom_site_label_1
_geom_bond_atom_site_label_2
_geom_bond_distance
Co1 O2 1.916(2)
Co1 O1 1.924(2)
Co1 C19 2.076(3)
Co1 C18 2.082(3)
Co1 C16 2.083(3)
Co1 C17 2.082(3)
Co1 C15 2.128(3)
Co2 O2 1.914(2)
Co2 O1 1.926(2)
Co2 C25 2.075(3)
Co2 C27 2.078(3)
Co2 C29 2.087(3)
Co2 C28 2.090(3)
Co2 C26 2.123(3)
O1 C1 1.388(4)
O2 C2 1.396(3)
C1 C3 1.504(6)
C2 C9 1.508(5)
C3 C8 1.366(6)
C3 C4 1.392(6)
C4 C5 1.373(11)
C5 C6 1.377(11)
C6 C7 1.355(9)
C7 C8 1.400(7)
C9 C10 1.369(5)
C9 C14 1.394(4)
C10 C11 1.385(5)
C11 C12 1.365(6)
C12 C13 1.355(7)
C13 C14 1.372(6)
C15 C16 1.407(4)
C15 C19 1.391(5)
C15 C20 1.491(5)
C16 C17 1.420(5)
C16 C21 1.490(5)
C17 C18 1.411(5)
C17 C22 1.523(5)
C18 C19 1.430(6)
C18 C23 1.491(6)
C19 C24 1.505(5)
C25 C26 1.383(5)
C25 C29 1.429(5)
C25 C30 1.513(5)
C26 C27 1.407(5)
C26 C31 1.501(6)
C27 C28 1.432(6)
C27 C32 1.499(6)
C28 C29 1.400(5)
C28 C33 1.513(5)
C29 C34 1.497(6)
